data_1551969
loop_
_publ_author_name
'Neil S. Keddie'
'Alexandra M. Z. Slawin'
'Tomas Lebl'
'Douglas Philp'
'David O Hagan'

_publ_section_title
;
 All-cis 1,2,3,4,5,6-hexafluorocyclohexane is a facially polarized
 cyclohexane
;
_journal_name_full 'Nature Chemistry'
_journal_page_first 483
_journal_page_last 488
_journal_paper_doi 10.1038/nchem.2232
_journal_volume 7
_journal_year 2015
_chemical_absolute_configuration ad
_chemical_formula_moiety 'C6 H8 O4'
_chemical_formula_sum 'C6 H8 O4'
_chemical_formula_weight 144.13
_space_group_crystal_system orthorhombic
_space_group_IT_number 29
_space_group_name_Hall 'P 2c -2ac'
_space_group_name_H-M_alt 'P c a 21'
_atom_sites_solution_hydrogens geom
_atom_sites_solution_primary direct
_atom_sites_solution_secondary difmap
_cell_angle_alpha 90.0000
_cell_angle_beta 90.0000
_cell_angle_gamma 90.0000
_cell_formula_units_Z 8
_cell_length_a 11.166(3)
_cell_length_b 12.913(3)
_cell_length_c 8.653(3)
_cell_measurement_reflns_used 4362
_cell_measurement_temperature 93
_cell_measurement_theta_max 25.35
_cell_measurement_theta_min 2.41
_cell_volume 1247.6(6)
_computing_cell_refinement 'CrystalClear-SM Expert 2.0 rc13'
_computing_data_collection 'CrystalClear-SM Expert 2.0 rc13 (Rigaku, 2009)'
_computing_data_reduction 'CrystalClear-SM Expert 2.0 rc13'
_computing_molecular_graphics 'CrystalStructure 4.1'
_computing_publication_material 'CrystalStructure 4.1 (Rigaku, 2014)'
_computing_structure_refinement 'SHELXL2013 (Sheldrick, 2008)'
_computing_structure_solution SIR97
_diffrn_ambient_temperature 93
_diffrn_detector_area_resol_mean 14.629
_diffrn_measured_fraction_theta_full 0.991
_diffrn_measured_fraction_theta_max 0.991
_diffrn_measurement_device_type 'Rigaku Mercury70'
_diffrn_measurement_method \w
_diffrn_radiation_type 'Mo K\a'
_diffrn_radiation_wavelength 0.71075
_diffrn_reflns_av_R_equivalents 0.0351
_diffrn_reflns_Laue_measured_fraction_full 0.991
_diffrn_reflns_Laue_measured_fraction_max 0.991
_diffrn_reflns_limit_h_max 10
_diffrn_reflns_limit_h_min -13
_diffrn_reflns_limit_k_max 14
_diffrn_reflns_limit_k_min -15
_diffrn_reflns_limit_l_max 8
_diffrn_reflns_limit_l_min -10
_diffrn_reflns_number 7436
_diffrn_reflns_point_group_measured_fraction_full 0.863
_diffrn_reflns_point_group_measured_fraction_max 0.858
_diffrn_reflns_theta_full 25.000
_diffrn_reflns_theta_max 25.325
_diffrn_reflns_theta_min 2.411
_diffrn_standards_interval_count .
_diffrn_standards_number 0
_exptl_absorpt_coefficient_mu 0.131
_exptl_absorpt_correction_T_max 0.988
_exptl_absorpt_correction_T_min 0.879
_exptl_absorpt_correction_type multi-scan
_exptl_absorpt_process_details 'REQAB (Rigaku, 1998)'
_exptl_crystal_colour colorless
_exptl_crystal_density_diffrn 1.535
_exptl_crystal_density_method 'not measured'
_exptl_crystal_description prism
_exptl_crystal_F_000 608.00
_exptl_crystal_size_max 0.150
_exptl_crystal_size_mid 0.120
_exptl_crystal_size_min 0.090
_refine_diff_density_max 0.19
_refine_diff_density_min -0.20
_refine_ls_abs_structure_details
;
 Flack x determined using 625 quotients [(I+)-(I-)]/[(I+)+(I-)]
 (Parsons, Flack and Wagner, Acta Cryst. B69 (2013) 249-259).
;
_refine_ls_abs_structure_Flack -0.0(5)
_refine_ls_extinction_method none
_refine_ls_goodness_of_fit_ref 1.061
_refine_ls_hydrogen_treatment refxyz
_refine_ls_number_parameters 197
_refine_ls_number_reflns 1951
_refine_ls_number_restraints 5
_refine_ls_R_factor_all 0.0374
_refine_ls_R_factor_gt 0.0344
_refine_ls_shift/su_max 0.000
_refine_ls_structure_factor_coef Fsqd
_refine_ls_weighting_details 'w = 1/[\s^2^(Fo^2^)+(0.0371P)^2^+0.0000P] where P=(Fo^2^+2Fc^2^)/3'
_refine_ls_weighting_scheme calc
_refine_ls_wR_factor_gt 0.0742
_refine_ls_wR_factor_ref 0.0768
_reflns_number_gt 1829
_reflns_number_total 1951
_reflns_threshold_expression F^2^>2.0\s(F^2^)
_cod_data_source_file nchem.2232-s3.cif
_cod_data_source_block 6
_cod_database_code 1551969

loop_
_symmetry_equiv_pos_site_id
_space_group_symop_operation_xyz
1 +X,+Y,+Z
2 1/2-X,+Y,1/2+Z
3 1/2+X,-Y,+Z
4 -X,-Y,1/2+Z

loop_
_atom_site_label
_atom_site_type_symbol
_atom_site_fract_x
_atom_site_fract_y
_atom_site_fract_z
_atom_site_U_iso_or_equiv
_atom_site_adp_type
_atom_site_occupancy
_atom_site_site_symmetry_multiplicity
_atom_site_calc_flag
_atom_site_refinement_flags
_atom_site_disorder_assembly
_atom_site_disorder_group
O1 O 0.41653(18) 0.45545(15) 0.8244(3) 0.0287(5) Uani 1 4 d . . .
C1 C 0.5065(3) 0.4689(2) 0.9446(4) 0.0231(7) Uani 1 4 d . . .
H1 H 0.56667 0.52526 0.92856 0.0277 Uiso 1 4 d . . .
C2 C 0.3821(3) 0.5011(2) 0.9719(4) 0.0272(7) Uani 1 4 d . . .
H2 H 0.36554 0.57716 0.97301 0.0326 Uiso 1 4 d . . .
O3 O 0.24220(19) 0.35039(15) 1.0020(3) 0.0349(6) Uani 1 4 d . . .
C3 C 0.3066(3) 0.4345(2) 1.0746(4) 0.0298(8) Uani 1 4 d . . .
H3 H 0.26488 0.47042 1.1616 0.0357 Uiso 1 4 d . . .
C4 C 0.3428(3) 0.3269(2) 1.1025(4) 0.0273(7) Uani 1 4 d . . .
H4 H 0.32323 0.29739 1.20637 0.0327 Uiso 1 4 d . . .
O5 O 0.43173(18) 0.24549(14) 0.8729(3) 0.0264(5) Uani 1 4 d . . .
H5O H 0.393(3) 0.3020(18) 0.816(4) 0.059(12) Uiso 1 4 d . . .
C5 C 0.4555(3) 0.2859(2) 1.0237(4) 0.0228(7) Uani 1 4 d . . .
H5 H 0.48728 0.22793 1.08837 0.0273 Uiso 1 4 d . . .
O6 O 0.65957(17) 0.33595(15) 0.9516(2) 0.0267(5) Uani 1 4 d . . .
H6O H 0.647(4) 0.309(3) 0.847(2) 0.109(18) Uiso 1 4 d . . .
C6 C 0.5508(2) 0.3709(2) 1.0200(4) 0.0210(6) Uani 1 4 d . . .
H6 H 0.56948 0.38856 1.12988 0.0252 Uiso 1 4 d . . .
O11 O 1.0097(2) 0.07053(16) 0.7741(3) 0.0345(6) Uani 1 4 d . . .
C11 C 1.0456(3) 0.1159(2) 0.9209(4) 0.0302(8) Uani 1 4 d . . .
H11 H 1.13363 0.11963 0.94152 0.0362 Uiso 1 4 d . . .
C12 C 0.9925(3) 0.0113(2) 0.9150(4) 0.0300(7) Uani 1 4 d . . .
H12 H 1.04783 -0.04845 0.93251 0.0360 Uiso 1 4 d . . .
O13 O 0.78012(18) 0.06928(14) 0.8984(3) 0.0262(5) Uani 1 4 d . . .
C13 C 0.8655(3) -0.0028(2) 0.9634(4) 0.0249(7) Uani 1 4 d . . .
H13 H 0.83739 -0.07571 0.97778 0.0299 Uiso 1 4 d . . .
C14 C 0.8100(3) 0.0759(2) 1.0618(4) 0.0238(7) Uani 1 4 d . . .
H14 H 0.74797 0.05173 1.13706 0.0286 Uiso 1 4 d . . .
O15 O 0.81053(19) 0.25095(14) 1.1623(2) 0.0256(5) Uani 1 4 d . . .
H15O H 0.769(4) 0.277(4) 1.071(4) 0.14(2) Uiso 1 4 d . . .
C15 C 0.8845(3) 0.1673(2) 1.1082(3) 0.0224(7) Uani 1 4 d . . .
H15 H 0.93503 0.14482 1.19752 0.0269 Uiso 1 4 d . . .
O16 O 0.90900(19) 0.25880(14) 0.8613(3) 0.0247(5) Uani 1 4 d . . .
H16O H 0.856(2) 0.2059(19) 0.818(4) 0.060(12) Uiso 1 4 d . . .
C16 C 0.9702(2) 0.2049(2) 0.9819(4) 0.0234(7) Uani 1 4 d . . .
H16 H 1.02634 0.25536 1.03118 0.0281 Uiso 1 4 d . . .

loop_
_atom_site_aniso_label
_atom_site_aniso_U_11
_atom_site_aniso_U_22
_atom_site_aniso_U_33
_atom_site_aniso_U_12
_atom_site_aniso_U_13
_atom_site_aniso_U_23
O1 0.0290(13) 0.0295(11) 0.0277(12) 0.0019(9) -0.0063(10) 0.0024(10)
C1 0.0215(16) 0.0240(15) 0.0239(17) -0.0016(12) -0.0015(14) 0.0004(13)
C2 0.0270(17) 0.0225(16) 0.0320(19) 0.0050(11) 0.0001(15) -0.0019(14)
O3 0.0197(11) 0.0422(12) 0.0427(16) -0.0030(10) -0.0022(11) -0.0038(12)
C3 0.0211(16) 0.0336(19) 0.035(2) 0.0015(12) 0.0033(15) -0.0084(16)
C4 0.0265(17) 0.0310(18) 0.0244(18) -0.0035(14) 0.0042(14) 0.0025(14)
O5 0.0320(13) 0.0236(11) 0.0234(12) -0.0010(9) -0.0019(10) -0.0035(10)
C5 0.0266(16) 0.0225(15) 0.0192(16) 0.0005(12) -0.0014(13) 0.0009(13)
O6 0.0173(12) 0.0364(12) 0.0263(13) 0.0051(8) -0.0002(10) -0.0057(10)
C6 0.0177(14) 0.0228(15) 0.0227(16) 0.0040(11) 0.0005(13) -0.0009(13)
O11 0.0444(15) 0.0338(12) 0.0254(12) 0.0072(9) 0.0079(11) -0.0015(10)
C11 0.0230(17) 0.0361(19) 0.031(2) 0.0032(13) 0.0005(15) 0.0039(14)
C12 0.0356(18) 0.0305(17) 0.0238(19) 0.0105(14) 0.0023(14) 0.0007(13)
O13 0.0292(12) 0.0296(11) 0.0197(11) 0.0022(8) -0.0046(10) -0.0016(9)
C13 0.0307(17) 0.0213(15) 0.0228(17) 0.0039(12) -0.0021(14) 0.0010(14)
C14 0.0273(17) 0.0240(17) 0.0203(16) 0.0029(12) -0.0010(14) 0.0013(14)
O15 0.0319(12) 0.0240(11) 0.0208(12) 0.0082(9) 0.0022(10) -0.0035(9)
C15 0.0254(16) 0.0224(15) 0.0194(17) 0.0052(12) -0.0017(14) -0.0008(13)
O16 0.0281(12) 0.0238(10) 0.0222(12) 0.0001(8) -0.0006(10) 0.0022(9)
C16 0.0221(16) 0.0234(16) 0.0247(17) 0.0029(12) -0.0024(14) 0.0015(13)

loop_
_atom_type_symbol
_atom_type_description
_atom_type_scat_dispersion_real
_atom_type_scat_dispersion_imag
_atom_type_scat_source
C C 0.0033 0.0016
;
International Tables for Crystallography
(Vol. C, Tables 4.2.6.8 and 6.1.1.4)
;
H H 0.0000 0.0000
;
International Tables for Crystallography
(Vol. C, Table 6.1.1.4)
;
O O 0.0106 0.0060
;
International Tables for Crystallography
(Vol. C, Tables 4.2.6.8 and 6.1.1.4)
;

loop_
_geom_angle_atom_site_label_1
_geom_angle_atom_site_label_2
_geom_angle_atom_site_label_3
_geom_angle
_geom_angle_publ_flag
_geom_angle_site_symmetry_1
_geom_angle_site_symmetry_2
_geom_angle_site_symmetry_3
C1 O1 C2 60.58(19) yes . . .
O1 C1 C2 59.73(19) yes . . .
O1 C1 C6 115.8(2) yes . . .
C2 C1 C6 118.5(2) yes . . .
O1 C2 C1 59.69(19) yes . . .
O1 C2 C3 115.9(2) yes . . .
C1 C2 C3 117.8(3) yes . . .
C3 O3 C4 60.80(19) yes . . .
C2 C3 O3 117.0(3) yes . . .
C2 C3 C4 119.2(3) yes . . .
O3 C3 C4 59.81(19) yes . . .
O3 C4 C3 59.39(18) yes . . .
O3 C4 C5 116.3(3) yes . . .
C3 C4 C5 118.8(3) yes . . .
C4 C5 O5 112.4(2) yes . . .
C4 C5 C6 109.6(2) yes . . .
O5 C5 C6 111.8(2) yes . . .
C1 C6 C5 112.6(2) yes . . .
C1 C6 O6 111.5(2) yes . . .
C5 C6 O6 112.0(2) yes . . .
C11 O11 C12 61.0(2) yes . . .
O11 C11 C12 59.39(19) yes . . .
O11 C11 C16 117.1(3) yes . . .
C12 C11 C16 118.8(3) yes . . .
O11 C12 C11 59.58(19) yes . . .
O11 C12 C13 115.3(3) yes . . .
C11 C12 C13 119.0(3) yes . . .
C13 O13 C14 60.59(19) yes . . .
C12 C13 O13 116.1(2) yes . . .
C12 C13 C14 118.8(3) yes . . .
O13 C13 C14 60.03(19) yes . . .
O13 C14 C13 59.37(19) yes . . .
O13 C14 C15 115.7(2) yes . . .
C13 C14 C15 117.9(3) yes . . .
C14 C15 O15 111.1(2) yes . . .
C14 C15 C16 113.9(2) yes . . .
O15 C15 C16 110.7(2) yes . . .
C11 C16 C15 110.8(2) yes . . .
C11 C16 O16 112.4(3) yes . . .
C15 C16 O16 112.1(2) yes . . .
O1 C1 H1 116.8(3) no . . .
H1 C1 C2 116.8(3) no . . .
H1 C1 C6 116.8(3) no . . .
O1 C2 H2 117.0(3) no . . .
C1 C2 H2 117.0(3) no . . .
H2 C2 C3 117.0(3) no . . .
C2 C3 H3 116.3(3) no . . .
O3 C3 H3 116.3(3) no . . .
H3 C3 C4 116.3(3) no . . .
O3 C4 H4 116.7(2) no . . .
C3 C4 H4 116.7(3) no . . .
H4 C4 C5 116.7(3) no . . .
H5O O5 C5 105.4(17) no . . .
C4 C5 H5 107.6(3) no . . .
O5 C5 H5 107.6(2) no . . .
H5 C5 C6 107.6(2) no . . .
H6O O6 C6 112(3) no . . .
C1 C6 H6 106.8(2) no . . .
C5 C6 H6 106.8(3) no . . .
O6 C6 H6 106.8(2) no . . .
O11 C11 H11 116.5(3) no . . .
H11 C11 C12 116.5(3) no . . .
H11 C11 C16 116.5(3) no . . .
O11 C12 H12 116.9(3) no . . .
C11 C12 H12 116.9(3) no . . .
H12 C12 C13 116.9(3) no . . .
C12 C13 H13 116.6(3) no . . .
O13 C13 H13 116.6(3) no . . .
H13 C13 C14 116.6(3) no . . .
O13 C14 H14 117.1(3) no . . .
C13 C14 H14 117.1(3) no . . .
H14 C14 C15 117.1(3) no . . .
H15O O15 C15 106(3) no . . .
C14 C15 H15 106.9(2) no . . .
O15 C15 H15 106.9(2) no . . .
H15 C15 C16 106.9(2) no . . .
H16O O16 C16 103.4(17) no . . .
C11 C16 H16 107.1(2) no . . .
C15 C16 H16 107.1(3) no . . .
O16 C16 H16 107.1(2) no . . .

loop_
_geom_bond_atom_site_label_1
_geom_bond_atom_site_label_2
_geom_bond_distance
_geom_bond_publ_flag
_geom_bond_site_symmetry_1
_geom_bond_site_symmetry_2
O1 C1 1.456(4) yes . .
O1 C2 1.457(4) yes . .
C1 C2 1.469(4) yes . .
C1 C6 1.507(4) yes . .
C2 C3 1.496(4) yes . .
O3 C3 1.446(4) yes . .
O3 C4 1.452(4) yes . .
C3 C4 1.467(4) yes . .
C4 C5 1.526(4) yes . .
O5 C5 1.430(4) yes . .
C5 C6 1.528(4) yes . .
O6 C6 1.425(3) yes . .
O11 C11 1.455(4) yes . .
O11 C12 1.452(4) yes . .
C11 C12 1.476(4) yes . .
C11 C16 1.520(4) yes . .
C12 C13 1.490(5) yes . .
O13 C13 1.446(4) yes . .
O13 C14 1.455(4) yes . .
C13 C14 1.464(4) yes . .
C14 C15 1.500(4) yes . .
O15 C15 1.438(3) yes . .
C15 C16 1.532(4) yes . .
O16 C16 1.428(4) yes . .
C1 H1 1.000(3) no . .
C2 H2 1.000(3) no . .
C3 H3 1.000(3) no . .
C4 H4 1.000(3) no . .
O5 H5O 0.98(3) no . .
C5 H5 1.000(3) no . .
O6 H6O 0.98(2) no . .
C6 H6 1.000(3) no . .
C11 H11 1.000(3) no . .
C12 H12 1.000(3) no . .
C13 H13 1.000(3) no . .
C14 H14 1.000(3) no . .
O15 H15O 0.98(4) no . .
C15 H15 1.000(3) no . .
O16 H16O 0.98(3) no . .
C16 H16 1.000(3) no . .

loop_
_geom_contact_atom_site_label_1
_geom_contact_atom_site_label_2
_geom_contact_distance
_geom_contact_publ_flag
_geom_contact_site_symmetry_1
_geom_contact_site_symmetry_2
O1 O3 2.827(3) no . .
O1 C4 3.037(4) no . .
O1 O5 2.749(3) no . .
O1 C5 2.820(4) no . .
O1 O6 3.310(3) no . .
C1 O3 3.362(4) no . .
C1 C4 2.928(4) no . .
C1 O5 3.066(3) no . .
C2 O5 3.454(4) no . .
C2 C5 2.930(4) no . .
O3 O5 2.750(3) no . .
O3 C6 3.459(3) no . .
C3 O5 3.309(4) no . .
C3 C6 2.886(4) no . .
O5 O6 2.881(3) no . .
O11 O13 2.781(3) no . .
O11 C14 3.344(4) no . .
O11 C15 3.447(4) no . .
O11 O16 2.783(3) no . .
C11 O13 3.031(4) no . .
C11 C14 2.946(4) no . .
C12 C15 2.883(4) no . .
C12 O16 3.362(4) no . .
O13 O15 3.291(3) no . .
O13 O16 2.857(3) no . .
O13 C16 2.845(3) no . .
C13 O16 3.525(3) no . .
C13 C16 2.930(4) no . .
C14 O16 3.132(4) no . .
O15 O16 2.829(3) no . .
O1 C1 3.535(4) no . 4_664
O1 O3 3.573(3) no . 2_554
O1 C3 3.310(4) no . 2_554
O1 C6 3.479(4) no . 4_664
C1 O1 3.535(4) no . 4_665
C1 O3 3.552(4) no . 3_565
C2 O6 3.261(4) no . 3_465
C2 O16 3.259(4) no . 3_465
O3 O1 3.573(3) no . 2_555
O3 C1 3.552(4) no . 3_465
O3 C4 3.597(4) no . 2_554
O3 C16 3.576(3) no . 1_455
C3 O1 3.310(4) no . 2_555
C3 O6 3.552(4) no . 3_465
C4 O3 3.597(4) no . 2_555
O5 C12 3.404(4) no . 3_455
O5 C13 3.314(3) no . 3_455
O5 O15 3.407(3) no . 2_654
O5 C15 3.237(4) no . 2_654
O5 C16 3.595(4) no . 2_654
C5 O11 3.547(4) no . 2_655
C5 O16 3.309(4) no . 2_655
O6 C2 3.261(4) no . 3_565
O6 C3 3.552(4) no . 3_565
O6 O15 2.715(3) no . .
O6 O15 2.754(3) no . 2_654
O6 C15 3.589(3) no . .
O6 O16 3.059(3) no . .
C6 O1 3.479(4) no . 4_665
C6 O15 3.511(3) no . .
C6 O16 3.320(4) no . 2_655
O11 C5 3.547(4) no . 2_654
O11 C12 3.282(4) no . 4_754
O11 C13 3.152(4) no . 4_754
O11 C14 3.316(4) no . 4_754
O11 C15 3.590(4) no . 4_754
C11 O13 3.551(4) no . 3_555
C12 O5 3.404(4) no . 3_555
C12 O11 3.282(4) no . 4_755
C12 O13 3.379(4) no . 3_555
O13 C11 3.551(4) no . 3_455
O13 C12 3.379(4) no . 3_455
O13 C14 3.082(4) no . 2_654
O13 O15 3.271(3) no . 2_654
O13 C15 3.360(4) no . 2_654
C13 O5 3.314(3) no . 3_555
C13 O11 3.152(4) no . 4_755
C14 O11 3.316(4) no . 4_755
C14 O13 3.082(4) no . 2_655
O15 O5 3.407(3) no . 2_655
O15 O6 2.715(3) no . .
O15 O6 2.754(3) no . 2_655
O15 C6 3.511(3) no . .
O15 O13 3.271(3) no . 2_655
O15 O16 2.997(3) no . 2_655
C15 O5 3.237(4) no . 2_655
C15 O6 3.589(3) no . .
C15 O11 3.590(4) no . 4_755
C15 O13 3.360(4) no . 2_655
O16 C2 3.259(4) no . 3_565
O16 C5 3.309(4) no . 2_654
O16 O6 3.059(3) no . .
O16 C6 3.320(4) no . 2_654
O16 O15 2.997(3) no . 2_654
C16 O3 3.576(3) no . 1_655
C16 O5 3.595(4) no . 2_655
O1 H3 3.379(2) no . .
O1 H5O 2.00(2) no . .
O1 H6O 3.20(4) no . .
O1 H6 3.263(2) no . .
C1 H3 3.288(3) no . .
C1 H5O 2.74(3) no . .
C1 H5 3.358(3) no . .
C1 H6O 2.73(4) no . .
H1 H2 2.3751(6) no . .
H1 C3 3.376(3) no . .
H1 C5 3.430(3) no . .
H1 O6 2.663(2) no . .
H1 H6O 3.02(4) no . .
H1 H6 2.4802(5) no . .
C2 H4 3.386(3) no . .
C2 H5O 2.90(2) no . .
C2 H6 2.891(3) no . .
H2 O3 3.246(2) no . .
H2 H3 2.4137(4) no . .
H2 C4 3.430(3) no . .
H2 C6 3.397(3) no . .
H2 H6 3.5999(6) no . .
O3 H5O 2.41(3) no . .
O3 H5 3.248(2) no . .
C3 H5O 2.97(3) no . .
C3 H5 3.346(3) no . .
C3 H6 3.032(3) no . .
H3 H4 2.3594(5) no . .
H3 C5 3.410(3) no . .
H3 H6 3.5723(10) no . .
C4 H5O 2.56(3) no . .
C4 H6 2.664(3) no . .
H4 O5 3.200(2) no . .
H4 H5O 3.46(3) no . .
H4 H5 2.2809(5) no . .
H4 C6 3.156(3) no . .
H4 H6 3.0634(7) no . .
O5 H6O 2.55(4) no . .
O5 H6 3.274(2) no . .
H5O H5 2.75(3) no . .
H5O O6 3.23(3) no . .
H5O H6O 2.85(5) no . .
H5O C6 2.65(3) no . .
H5O H6 3.53(3) no . .
C5 H6O 2.64(4) no . .
H5 O6 2.655(2) no . .
H5 H6O 2.94(3) no . .
H5 H6 2.2964(5) no . .
H6O H6 2.79(3) no . .
O11 H13 3.221(2) no . .
O11 H16O 2.48(3) no . .
O11 H16 3.268(2) no . .
C11 H13 3.430(3) no . .
C11 H15 2.719(3) no . .
C11 H16O 2.58(3) no . .
H11 H12 2.3737(5) no . .
H11 C13 3.391(3) no . .
H11 C15 3.194(3) no . .
H11 H15 3.1512(7) no . .
H11 O16 3.163(2) no . .
H11 H16O 3.46(3) no . .
H11 H16 2.2603(4) no . .
C12 H14 3.379(3) no . .
C12 H15 3.060(3) no . .
C12 H16O 3.06(3) no . .
C12 H16 3.330(3) no . .
H12 O13 3.367(2) no . .
H12 H13 2.4081(7) no . .
H12 C14 3.299(3) no . .
H12 C16 3.411(3) no . .
O13 H15O 3.08(5) no . .
O13 H15 3.262(2) no . .
O13 H16O 2.08(3) no . .
C13 H15 2.888(3) no . .
C13 H16O 2.98(3) no . .
H13 H14 2.3674(4) no . .
H13 C15 3.376(3) no . .
H13 H15 3.5935(6) no . .
C14 H15O 2.64(5) no . .
C14 H16O 2.75(3) no . .
C14 H16 3.358(3) no . .
H14 O15 2.6746(19) no . .
H14 H15O 2.98(5) no . .
H14 H15 2.4661(5) no . .
H14 C16 3.445(3) no . .
O15 H16O 3.08(3) no . .
O15 H16 2.664(2) no . .
H15O H15 2.75(5) no . .
H15O O16 2.41(4) no . .
H15O H16O 2.57(5) no . .
H15O C16 2.56(5) no . .
H15O H16 2.91(5) no . .
C15 H16O 2.58(3) no . .
H15 O16 3.273(2) no . .
H15 H16O 3.49(3) no . .
H15 H16 2.2690(4) no . .
H16O H16 2.73(3) no . .
O1 H1 3.440(2) no . 4_664
O1 H3 2.475(2) no . 2_554
O1 H4 3.518(2) no . 2_554
O1 H6 2.630(2) no . 4_664
C1 H3 3.530(3) no . 3_565
C1 H6 3.395(3) no . 4_664
H1 O1 3.440(2) no . 4_665
H1 C2 3.559(3) no . 3_565
H1 O3 2.612(2) no . 3_565
H1 C3 3.008(3) no . 3_565
H1 C3 3.414(3) no . 4_664
H1 H3 2.9946(6) no . 3_565
H1 H3 2.9794(7) no . 4_664
H1 C4 3.553(3) no . 4_664
H1 H4 3.2330(6) no . 4_664
H1 H6 3.1983(7) no . 4_664
H1 O16 3.349(2) no . 3_465
H1 H16 3.0027(7) no . 3_465
C2 H1 3.559(3) no . 3_465
C2 H3 3.172(3) no . 2_554
C2 H6 3.329(4) no . 4_664
C2 H15O 3.24(5) no . 3_465
C2 H16 3.571(3) no . 3_465
H2 H3 3.3588(7) no . 2_554
H2 O6 2.566(2) no . 3_465
H2 H6O 3.05(4) no . 3_465
H2 H6O 3.56(2) no . 4_665
H2 H6 3.0883(9) no . 4_664
H2 O15 2.826(2) no . 3_465
H2 H15O 2.33(5) no . 3_465
H2 C15 3.507(3) no . 3_465
H2 O16 2.378(2) no . 3_465
H2 H16O 3.11(3) no . 3_465
H2 C16 3.048(3) no . 3_465
H2 H16 2.8556(5) no . 3_465
O3 H1 2.612(2) no . 3_465
O3 H3 3.329(2) no . 2_554
O3 H4 2.747(2) no . 2_554
O3 H5O 3.17(3) no . 2_555
O3 H11 3.259(2) no . 1_455
O3 H16 2.716(2) no . 1_455
C3 H1 3.008(3) no . 3_465
C3 H1 3.414(3) no . 4_665
C3 H5O 3.50(3) no . 2_555
C3 H6 3.530(3) no . 3_465
H3 O1 2.475(2) no . 2_555
H3 C1 3.530(3) no . 3_465
H3 H1 2.9946(6) no . 3_465
H3 H1 2.9794(7) no . 4_665
H3 C2 3.172(3) no . 2_555
H3 H2 3.3588(7) no . 2_555
H3 O3 3.329(2) no . 2_555
H3 H5O 3.10(3) no . 2_555
H3 O6 3.307(2) no . 3_465
H3 H6O 3.42(4) no . 4_665
H3 C6 3.379(3) no . 3_465
H3 H6 2.8551(6) no . 3_465
H3 H15O 3.35(5) no . 3_465
C4 H1 3.553(3) no . 4_665
C4 H5O 3.23(3) no . 2_555
C4 H13 3.419(3) no . 3_455
H4 O1 3.518(2) no . 2_555
H4 H1 3.2330(6) no . 4_665
H4 O3 2.747(2) no . 2_555
H4 O5 3.261(2) no . 2_555
H4 H5O 2.60(3) no . 2_555
H4 O11 3.522(2) no . 2_655
H4 C11 3.329(3) no . 2_655
H4 H11 3.1050(6) no . 2_655
H4 H13 3.4830(7) no . 3_455
H4 O16 3.315(2) no . 2_655
H4 C16 3.526(3) no . 2_655
H4 H16 3.3189(8) no . 2_655
O5 H4 3.261(2) no . 2_554
O5 H12 2.902(2) no . 3_455
O5 H13 2.596(2) no . 3_455
O5 H15 2.491(2) no . 2_654
O5 H16 2.997(3) no . 2_654
H5O O3 3.17(3) no . 2_554
H5O C3 3.50(3) no . 2_554
H5O H3 3.10(3) no . 2_554
H5O C4 3.23(3) no . 2_554
H5O H4 2.60(3) no . 2_554
H5O H13 3.30(2) no . 3_455
H5O C15 3.53(3) no . 2_654
H5O H15 2.98(3) no . 2_654
H5O C16 3.51(3) no . 2_654
H5O H16 2.70(3) no . 2_654
C5 H12 3.330(3) no . 3_455
C5 H13 3.044(3) no . 3_455
C5 H15O 3.52(5) no . .
C5 H15 3.575(3) no . 2_654
C5 H16O 3.46(3) no . 2_655
H5 O11 2.591(2) no . 2_655
H5 C11 3.242(3) no . 2_655
H5 C12 3.434(3) no . 3_455
H5 H12 2.7653(5) no . 3_455
H5 C13 3.387(3) no . 3_455
H5 H13 2.7533(5) no . 3_455
H5 H15O 3.21(5) no . .
H5 O16 2.661(2) no . 2_655
H5 H16O 2.66(3) no . 2_655
H5 C16 3.451(3) no . 2_655
O6 H2 2.566(2) no . 3_565
O6 H3 3.307(2) no . 3_565
O6 H15O 1.77(4) no . .
O6 H15O 3.47(3) no . 2_654
O6 H15 3.470(2) no . 2_654
O6 H16O 3.00(3) no . .
O6 H16O 3.59(3) no . 2_655
H6O H2 3.05(4) no . 3_565
H6O H2 3.56(2) no . 4_664
H6O H3 3.42(4) no . 4_664
H6O O13 3.46(4) no . .
H6O O15 3.37(3) no . .
H6O O15 1.83(3) no . 2_654
H6O H15O 2.40(5) no . .
H6O H15O 2.60(4) no . 2_654
H6O C15 2.78(3) no . 2_654
H6O H15 2.64(4) no . 2_654
H6O O16 3.00(4) no . .
H6O H16O 2.70(5) no . .
H6O H16 3.42(3) no . 2_654
C6 H3 3.379(3) no . 3_565
C6 H15O 2.75(5) no . .
C6 H16O 3.50(3) no . 2_655
H6 O1 2.630(2) no . 4_665
H6 C1 3.395(3) no . 4_665
H6 H1 3.1983(7) no . 4_665
H6 C2 3.329(4) no . 4_665
H6 H2 3.0883(9) no . 4_665
H6 C3 3.530(3) no . 3_565
H6 H3 2.8551(6) no . 3_565
H6 O15 3.237(2) no . .
H6 H15O 2.69(5) no . .
H6 O16 2.622(2) no . 2_655
H6 H16O 2.98(3) no . 2_655
O11 H4 3.522(2) no . 2_654
O11 H5 2.591(2) no . 2_654
O11 H12 3.038(2) no . 4_754
O11 H13 3.081(2) no . 4_754
O11 H14 3.122(2) no . 2_654
O11 H14 3.349(2) no . 4_754
O11 H15 2.924(2) no . 4_754
C11 H4 3.329(3) no . 2_654
C11 H5 3.242(3) no . 2_654
C11 H13 3.335(3) no . 3_555
H11 O3 3.259(2) no . 1_655
H11 H4 3.1050(6) no . 2_654
H11 O13 2.961(2) no . 3_555
H11 C13 3.002(3) no . 3_555
H11 H13 2.3657(6) no . 3_555
H11 C14 3.367(3) no . 3_555
H11 H14 3.0641(5) no . 3_555
C12 H5 3.434(3) no . 3_555
C12 H14 3.535(3) no . 3_555
C12 H15 2.874(3) no . 4_754
H12 O5 2.902(2) no . 3_555
H12 C5 3.330(3) no . 3_555
H12 H5 2.7653(5) no . 3_555
H12 O11 3.038(2) no . 4_755
H12 O13 2.624(2) no . 3_555
H12 C14 3.154(3) no . 3_555
H12 C14 3.596(3) no . 4_754
H12 H14 2.8511(6) no . 3_555
H12 H14 3.4258(7) no . 4_754
H12 C15 3.287(3) no . 4_754
H12 H15 2.3916(6) no . 4_754
O13 H6O 3.46(4) no . .
O13 H11 2.961(2) no . 3_455
O13 H12 2.624(2) no . 3_455
O13 H14 2.294(2) no . 2_654
O13 H15 3.122(2) no . 2_654
C13 H5 3.387(3) no . 3_555
C13 H11 3.002(3) no . 3_455
C13 H14 3.173(3) no . 2_654
H13 C4 3.419(3) no . 3_555
H13 H4 3.4830(7) no . 3_555
H13 O5 2.596(2) no . 3_555
H13 H5O 3.30(2) no . 3_555
H13 C5 3.044(3) no . 3_555
H13 H5 2.7533(5) no . 3_555
H13 O11 3.081(2) no . 4_755
H13 C11 3.335(3) no . 3_455
H13 H11 2.3657(6) no . 3_455
H13 H14 3.5083(8) no . 2_654
C14 H11 3.367(3) no . 3_455
C14 H12 3.154(3) no . 3_455
C14 H12 3.596(3) no . 4_755
C14 H16O 3.34(3) no . 2_655
H14 O11 3.122(2) no . 2_655
H14 O11 3.349(2) no . 4_755
H14 H11 3.0641(5) no . 3_455
H14 C12 3.535(3) no . 3_455
H14 H12 2.8511(6) no . 3_455
H14 H12 3.4258(7) no . 4_755
H14 O13 2.294(2) no . 2_655
H14 C13 3.173(3) no . 2_655
H14 H13 3.5083(8) no . 2_655
H14 H16O 2.78(3) no . 2_655
O15 H2 2.826(2) no . 3_565
O15 H6O 3.37(3) no . .
O15 H6O 1.83(3) no . 2_655
O15 H6 3.237(2) no . .
O15 H16O 2.37(3) no . 2_655
H15O C2 3.24(5) no . 3_565
H15O H2 2.33(5) no . 3_565
H15O H3 3.35(5) no . 3_565
H15O C5 3.52(5) no . .
H15O H5 3.21(5) no . .
H15O O6 1.77(4) no . .
H15O O6 3.47(3) no . 2_655
H15O H6O 2.40(5) no . .
H15O H6O 2.60(4) no . 2_655
H15O C6 2.75(5) no . .
H15O H6 2.69(5) no . .
H15O O16 3.21(4) no . 2_655
H15O H16O 2.71(5) no . 2_655
C15 H2 3.507(3) no . 3_565
C15 H5O 3.53(3) no . 2_655
C15 H6O 2.78(3) no . 2_655
C15 H12 3.287(3) no . 4_755
C15 H16O 3.28(3) no . 2_655
H15 O5 2.491(2) no . 2_655
H15 H5O 2.98(3) no . 2_655
H15 C5 3.575(3) no . 2_655
H15 O6 3.470(2) no . 2_655
H15 H6O 2.64(4) no . 2_655
H15 O11 2.924(2) no . 4_755
H15 C12 2.874(3) no . 4_755
H15 H12 2.3916(6) no . 4_755
H15 O13 3.122(2) no . 2_655
H15 H16O 3.50(3) no . 2_655
O16 H1 3.349(2) no . 3_565
O16 H2 2.378(2) no . 3_565
O16 H4 3.315(2) no . 2_654
O16 H5 2.661(2) no . 2_654
O16 H6O 3.00(4) no . .
O16 H6 2.622(2) no . 2_654
O16 H15O 3.21(4) no . 2_654
H16O H2 3.11(3) no . 3_565
H16O C5 3.46(3) no . 2_654
H16O H5 2.66(3) no . 2_654
H16O O6 3.00(3) no . .
H16O O6 3.59(3) no . 2_654
H16O H6O 2.70(5) no . .
H16O C6 3.50(3) no . 2_654
H16O H6 2.98(3) no . 2_654
H16O C14 3.34(3) no . 2_654
H16O H14 2.78(3) no . 2_654
H16O O15 2.37(3) no . 2_654
H16O H15O 2.71(5) no . 2_654
H16O C15 3.28(3) no . 2_654
H16O H15 3.50(3) no . 2_654
C16 H2 3.048(3) no . 3_565
C16 H4 3.526(3) no . 2_654
C16 H5O 3.51(3) no . 2_655
C16 H5 3.451(3) no . 2_654
H16 H1 3.0027(7) no . 3_565
H16 C2 3.571(3) no . 3_565
H16 H2 2.8556(5) no . 3_565
H16 O3 2.716(2) no . 1_655
H16 H4 3.3189(8) no . 2_654
H16 O5 2.997(3) no . 2_655
H16 H5O 2.70(3) no . 2_655
H16 H6O 3.42(3) no . 2_655

loop_
_geom_hbond_atom_site_label_D
_geom_hbond_atom_site_label_H
_geom_hbond_atom_site_label_A
_geom_hbond_site_symmetry_D
_geom_hbond_site_symmetry_H
_geom_hbond_site_symmetry_A
_geom_hbond_distance_DA
_geom_hbond_distance_DH
_geom_hbond_distance_HA
_geom_hbond_angle_DHA
_geom_hbond_publ_flag
O5 H5O O1 . . . 2.749(3) 0.98(3) 2.00(2) 131(2) no
O5 H5O O3 . . . 2.750(3) 0.98(3) 2.41(3) 100(2) no
O6 H6O O5 . . . 2.881(3) 0.98(2) 2.55(4) 100(3) no
O6 H6O O15 . . 2_654 2.754(3) 0.98(2) 1.83(3) 156(4) no
O15 H15O O6 . . . 2.715(3) 0.98(4) 1.77(4) 162(4) no
O15 H15O O16 . . . 2.829(3) 0.98(4) 2.41(4) 105(3) no
O16 H16O O11 . . . 2.783(3) 0.98(3) 2.48(3) 97.6(18) no
O16 H16O O13 . . . 2.857(3) 0.98(3) 2.08(3) 135(3) no
O16 H16O O15 . . 2_654 2.997(3) 0.98(3) 2.37(3) 121.5(19) no

loop_
_geom_torsion_atom_site_label_1
_geom_torsion_atom_site_label_2
_geom_torsion_atom_site_label_3
_geom_torsion_atom_site_label_4
_geom_torsion
_geom_torsion_publ_flag
_geom_torsion_site_symmetry_1
_geom_torsion_site_symmetry_2
_geom_torsion_site_symmetry_3
_geom_torsion_site_symmetry_4
C1 O1 C2 C1 0.00(13) no . . . .
C1 O1 C2 C3 -108.4(3) no . . . .
C2 O1 C1 C2 0.00(13) no . . . .
C2 O1 C1 C6 109.4(3) no . . . .
O1 C1 C2 O1 0.00(9) no . . . .
O1 C1 C2 C3 105.3(3) no . . . .
O1 C1 C6 C5 -30.3(3) no . . . .
O1 C1 C6 O6 96.5(3) no . . . .
C2 C1 C6 C5 37.7(4) no . . . .
C2 C1 C6 O6 164.5(2) no . . . .
C6 C1 C2 O1 -104.9(3) no . . . .
C6 C1 C2 C3 0.4(4) no . . . .
O1 C2 C3 O3 -20.6(4) no . . . .
O1 C2 C3 C4 48.2(4) no . . . .
C1 C2 C3 O3 -88.3(3) no . . . .
C1 C2 C3 C4 -19.5(4) no . . . .
C3 O3 C4 C3 -0.00(15) no . . . .
C3 O3 C4 C5 -109.4(3) no . . . .
C4 O3 C3 C2 109.7(3) no . . . .
C4 O3 C3 C4 -0.00(14) no . . . .
C2 C3 C4 O3 -106.1(3) no . . . .
C2 C3 C4 C5 -0.9(4) no . . . .
O3 C3 C4 O3 -0.00(11) no . . . .
O3 C3 C4 C5 105.2(3) no . . . .
O3 C4 C5 O5 -19.4(3) no . . . .
O3 C4 C5 C6 105.6(2) no . . . .
C3 C4 C5 O5 -87.2(3) no . . . .
C3 C4 C5 C6 37.7(4) no . . . .
C4 C5 C6 C1 -55.2(3) no . . . .
C4 C5 C6 O6 178.2(2) no . . . .
O5 C5 C6 C1 70.1(3) no . . . .
O5 C5 C6 O6 -56.4(3) no . . . .
C11 O11 C12 C11 -0.00(14) no . . . .
C11 O11 C12 C13 110.1(3) no . . . .
C12 O11 C11 C12 -0.00(15) no . . . .
C12 O11 C11 C16 -109.0(3) no . . . .
O11 C11 C12 O11 0.00(10) no . . . .
O11 C11 C12 C13 -103.9(3) no . . . .
O11 C11 C16 C15 101.3(3) no . . . .
O11 C11 C16 O16 -25.0(3) no . . . .
C12 C11 C16 C15 33.1(4) no . . . .
C12 C11 C16 O16 -93.2(3) no . . . .
C16 C11 C12 O11 106.1(3) no . . . .
C16 C11 C12 C13 2.2(4) no . . . .
O11 C12 C13 O13 -19.5(4) no . . . .
O11 C12 C13 C14 -88.1(3) no . . . .
C11 C12 C13 O13 48.2(4) no . . . .
C11 C12 C13 C14 -20.3(4) no . . . .
C13 O13 C14 C13 -0.00(13) no . . . .
C13 O13 C14 C15 108.6(3) no . . . .
C14 O13 C13 C12 -109.7(3) no . . . .
C14 O13 C13 C14 -0.00(13) no . . . .
C12 C13 C14 O13 105.2(3) no . . . .
C12 C13 C14 C15 0.3(4) no . . . .
O13 C13 C14 O13 0.00(9) no . . . .
O13 C13 C14 C15 -104.9(3) no . . . .
O13 C14 C15 O15 95.0(3) no . . . .
O13 C14 C15 C16 -30.9(3) no . . . .
C13 C14 C15 O15 162.3(2) no . . . .
C13 C14 C15 C16 36.5(3) no . . . .
C14 C15 C16 C11 -52.1(3) no . . . .
C14 C15 C16 O16 74.3(3) no . . . .
O15 C15 C16 C11 -178.16(19) no . . . .
O15 C15 C16 O16 -51.8(3) no . . . .
